data_4341021
loop_
_publ_author_name
'Ward, Matthew D.'
'Chan, Ian Y.'
'Leb\`egue, S\'ebastien'
'Ibers, James A.'

_publ_section_title
;
 The synthesis and characterization of four new uranium(IV)
 chlorophosphates: UCl&#x2084;(POCl&#x2083;),
 [U&#x2082;Cl&#x2089;][PCl&#x2084;], UCl&#x2083;(PO&#x2082;Cl&#x2082;),
 and U&#x2082;Cl&#x2088;(POCl&#x2083;).
;
_journal_issue 18
_journal_name_full 'Inorganic chemistry'
_journal_page_first 9969
_journal_page_last 9975
_journal_paper_doi 10.1021/ic501781h
_journal_volume 53
_journal_year 2014
_chemical_formula_moiety 'Cl5 O2 P U'
_chemical_formula_sum 'Cl5 O2 P U'
_chemical_formula_weight 478.25
_space_group_crystal_system orthorhombic
_space_group_IT_number 55
_space_group_name_Hall '-P 2 2ab'
_space_group_name_H-M_alt 'P b a m'
_symmetry_space_group_name_Hall '-P 2 2ab'
_symmetry_space_group_name_H-M 'P b a m'
_audit_creation_method SHELXL-2013
_cell_angle_alpha 90
_cell_angle_beta 90
_cell_angle_gamma 90
_cell_formula_units_Z 8
_cell_length_a 9.0298(4)
_cell_length_b 24.1890(12)
_cell_length_c 8.5013(3)
_cell_measurement_reflns_used 5953
_cell_measurement_temperature 100(2)
_cell_measurement_theta_max 36.05
_cell_measurement_theta_min 2.93
_cell_volume 1856.87(14)
_computing_cell_refinement 'Bruker SAINT'
_computing_data_collection 'Bruker APEX2'
_computing_data_reduction 'Bruker SAINT'
_computing_molecular_graphics 'Crystalmaker (Palmer, 2009)'
_computing_publication_material 'SHELXL-2013 (Sheldrick, 2013)'
_computing_structure_refinement 'SHELXL-2013 (Sheldrick, 2013)'
_computing_structure_solution 'SHELXS-2013 (Sheldrick, 2013)'
_diffrn_ambient_temperature 100(2)
_diffrn_measured_fraction_theta_full 0.997
_diffrn_measured_fraction_theta_max 0.996
_diffrn_measurement_device_type 'Bruker APEX-II CCD'
_diffrn_measurement_method '\f and \w scans'
_diffrn_radiation_type MoK\a
_diffrn_radiation_wavelength 0.71073
_diffrn_reflns_av_R_equivalents 0.1039
_diffrn_reflns_av_unetI/netI 0.0550
_diffrn_reflns_Laue_measured_fraction_full 0.997
_diffrn_reflns_Laue_measured_fraction_max 0.996
_diffrn_reflns_limit_h_max 15
_diffrn_reflns_limit_h_min -15
_diffrn_reflns_limit_k_max 40
_diffrn_reflns_limit_k_min -39
_diffrn_reflns_limit_l_max 14
_diffrn_reflns_limit_l_min -10
_diffrn_reflns_number 45310
_diffrn_reflns_point_group_measured_fraction_full 0.997
_diffrn_reflns_point_group_measured_fraction_max 0.996
_diffrn_reflns_theta_full 25.242
_diffrn_reflns_theta_max 36.454
_diffrn_reflns_theta_min 2.396
_exptl_absorpt_coefficient_mu 19.028
_exptl_absorpt_correction_T_max 0.6082
_exptl_absorpt_correction_T_min 0.2980
_exptl_absorpt_correction_type numerical
_exptl_absorpt_process_details 'face indexed, SADABS (Sheldrick, 2008b)'
_exptl_crystal_colour Green
_exptl_crystal_density_diffrn 3.421
_exptl_crystal_description Plate
_exptl_crystal_F_000 1664
_exptl_crystal_size_max 0.164
_exptl_crystal_size_mid 0.051
_exptl_crystal_size_min 0.041
_refine_diff_density_max 9.255
_refine_diff_density_min -5.498
_refine_diff_density_rms 0.454
_refine_ls_extinction_coef 0.00216(16)
_refine_ls_extinction_expression Fc^*^=kFc[1+0.001xFc^2^\l^3^/sin(2\q)]^-1/4^
_refine_ls_extinction_method SHELXL
_refine_ls_goodness_of_fit_ref 1.111
_refine_ls_hydrogen_treatment undef
_refine_ls_matrix_type full
_refine_ls_number_parameters 98
_refine_ls_number_reflns 4772
_refine_ls_number_restraints 0
_refine_ls_restrained_S_all 1.111
_refine_ls_R_factor_all 0.0800
_refine_ls_R_factor_gt 0.0489
_refine_ls_shift/su_max 0.001
_refine_ls_shift/su_mean 0.000
_refine_ls_structure_factor_coef Fsqd
_refine_ls_weighting_details 'w=1/[\s^2^(Fo^2^)+(0.0559P)^2^] where P=(1.0000Fo^2^+0.0000Fc^2^)'
_refine_ls_weighting_scheme calc
_refine_ls_wR_factor_gt 0.1034
_refine_ls_wR_factor_ref 0.1142
_reflns_Friedel_coverage 0.000
_reflns_number_gt 3428
_reflns_number_total 4772
_reflns_threshold_expression 'I > 2\s(I)'
_cod_data_source_file ic501781h_si_001.cif
_cod_data_source_block UCl3(PO2Cl2)
_cod_depositor_comments 'Adding full bibliography for 4341019--4341022.cif.'
_cod_database_code 4341021
_shelx_space_group_comment
;
The symmetry employed for this shelxl refinement is uniquely defined
by the following loop, which should always be used as a source of
symmetry information in preference to the above space-group names.
They are only intended as comments.
;
_shelxl_version_number 2013-3

loop_
_space_group_symop_operation_xyz
'x, y, z'
'-x, -y, z'
'-x+1/2, y+1/2, -z'
'x+1/2, -y+1/2, -z'
'-x, -y, -z'
'x, y, -z'
'x-1/2, -y-1/2, z'
'-x-1/2, y-1/2, z'

loop_
_atom_site_label
_atom_site_type_symbol
_atom_site_fract_x
_atom_site_fract_y
_atom_site_fract_z
_atom_site_U_iso_or_equiv
_atom_site_adp_type
_atom_site_occupancy
_atom_site_site_symmetry_order
_atom_site_calc_flag
_atom_site_refinement_flags_posn
_atom_site_refinement_flags_adp
_atom_site_refinement_flags_occupancy
U1 U 0.10632(3) 0.11343(2) 0.5000 0.01189(8) Uani 1 2 d S T P
U2 U 0.23993(3) 0.14025(2) 0.0000 0.01446(9) Uani 1 2 d S T P
Cl1 Cl 0.0330(2) 0.09026(8) 0.19042(18) 0.0275(4) Uani 1 1 d . . .
Cl2 Cl 0.1423(3) 0.44963(10) 0.3152(4) 0.0577(9) Uani 1 1 d . . .
Cl3 Cl 0.1993(3) 0.30755(10) 0.1851(3) 0.0474(6) Uani 1 1 d . . .
Cl4 Cl 0.31696(18) 0.16055(7) 0.30926(17) 0.0226(3) Uani 1 1 d . . .
Cl5 Cl 0.4499(3) 0.30087(11) 0.5000 0.0287(5) Uani 1 2 d S T P
Cl6 Cl 0.4109(4) 0.05991(13) 0.0000 0.0364(7) Uani 1 2 d S T P
P1 P 0.2583(2) 0.47192(10) 0.5000 0.0183(4) Uani 1 2 d S T P
P2 P 0.0925(3) 0.27923(10) 0.0000 0.0189(4) Uani 1 2 d S T P
O1 O 0.2321(7) 0.0337(3) 0.5000 0.0154(11) Uani 1 2 d S T P
O2 O 0.4030(7) 0.4425(3) 0.5000 0.0164(11) Uani 1 2 d S T P
O3 O 0.1072(7) 0.2175(3) 0.0000 0.0187(12) Uani 1 2 d S T P
O4 O 0.4367(7) 0.2005(3) 0.0000 0.0193(12) Uani 1 2 d S T P

loop_
_atom_site_aniso_label
_atom_site_aniso_U_11
_atom_site_aniso_U_22
_atom_site_aniso_U_33
_atom_site_aniso_U_23
_atom_site_aniso_U_13
_atom_site_aniso_U_12
U1 0.01373(14) 0.01274(13) 0.00920(12) 0.000 0.000 -0.00077(10)
U2 0.01606(15) 0.01798(15) 0.00933(13) 0.000 0.000 -0.00102(11)
Cl1 0.0294(8) 0.0417(10) 0.0115(6) 0.0003(6) -0.0009(5) -0.0181(8)
Cl2 0.0456(12) 0.0397(12) 0.088(2) -0.0346(13) -0.0466(14) 0.0190(10)
Cl3 0.0361(11) 0.0379(11) 0.0683(16) -0.0297(11) -0.0295(11) 0.0108(9)
Cl4 0.0224(7) 0.0340(8) 0.0112(6) -0.0002(5) 0.0001(5) -0.0123(6)
Cl5 0.0294(12) 0.0228(11) 0.0338(13) 0.000 0.000 -0.0109(9)
Cl6 0.0457(16) 0.0326(14) 0.0309(14) 0.000 0.000 0.0249(12)
P1 0.0125(9) 0.0139(10) 0.0284(13) 0.000 0.000 0.0011(8)
P2 0.0153(10) 0.0184(10) 0.0228(11) 0.000 0.000 0.0007(8)
O1 0.013(3) 0.011(3) 0.021(3) 0.000 0.000 -0.001(2)
O2 0.013(3) 0.022(3) 0.013(3) 0.000 0.000 0.003(2)
O3 0.022(3) 0.018(3) 0.016(3) 0.000 0.000 -0.002(2)
O4 0.016(3) 0.025(3) 0.016(3) 0.000 0.000 -0.002(2)

loop_
_atom_type_symbol
_atom_type_description
_atom_type_scat_dispersion_real
_atom_type_scat_dispersion_imag
_atom_type_scat_source
O O 0.0106 0.0060 'International Tables Vol C Tables 4.2.6.8 and 6.1.1.4'
P P 0.1023 0.0942 'International Tables Vol C Tables 4.2.6.8 and 6.1.1.4'
Cl Cl 0.1484 0.1585 'International Tables Vol C Tables 4.2.6.8 and 6.1.1.4'
U U -9.6767 9.6646 'International Tables Vol C Tables 4.2.6.8 and 6.1.1.4'

loop_
_geom_angle_atom_site_label_1
_geom_angle_atom_site_label_2
_geom_angle_atom_site_label_3
_geom_angle
_geom_angle_site_symmetry_1
_geom_angle_site_symmetry_3
O1 U1 O2 84.1(2) . 7_565
O1 U1 Cl5 176.25(17) . 7_565
O2 U1 Cl5 92.15(18) 7_565 7_565
O1 U1 Cl4 90.33(13) . .
O2 U1 Cl4 143.47(4) 7_565 .
Cl5 U1 Cl4 92.69(7) 7_565 .
O1 U1 Cl4 90.34(13) . 6_556
O2 U1 Cl4 143.47(4) 7_565 6_556
Cl5 U1 Cl4 92.69(7) 7_565 6_556
Cl4 U1 Cl4 72.35(6) . 6_556
O1 U1 Cl1 86.97(7) . 6_556
O2 U1 Cl1 71.80(3) 7_565 6_556
Cl5 U1 Cl1 91.87(5) 7_565 6_556
Cl4 U1 Cl1 144.09(5) . 6_556
Cl4 U1 Cl1 71.86(5) 6_556 6_556
O1 U1 Cl1 86.97(7) . .
O2 U1 Cl1 71.80(3) 7_565 .
Cl5 U1 Cl1 91.87(5) 7_565 .
Cl4 U1 Cl1 71.86(5) . .
Cl4 U1 Cl1 144.09(5) 6_556 .
Cl1 U1 Cl1 143.52(7) 6_556 .
O3 U2 O4 83.3(2) . .
O3 U2 Cl6 174.21(19) . .
O4 U2 Cl6 90.92(19) . .
O3 U2 Cl1 90.18(15) . 6
O4 U2 Cl1 143.47(4) . 6
Cl6 U2 Cl1 94.50(8) . 6
O3 U2 Cl1 90.19(15) . .
O4 U2 Cl1 143.47(4) . .
Cl6 U2 Cl1 94.50(8) . .
Cl1 U2 Cl1 72.06(7) 6 .
O3 U2 Cl4 89.22(7) . 6
O4 U2 Cl4 72.10(3) . 6
Cl6 U2 Cl4 89.00(5) . 6
Cl1 U2 Cl4 71.90(5) 6 6
Cl1 U2 Cl4 143.96(5) . 6
O3 U2 Cl4 89.22(7) . .
O4 U2 Cl4 72.10(3) . .
Cl6 U2 Cl4 89.00(5) . .
Cl1 U2 Cl4 143.96(5) 6 .
Cl1 U2 Cl4 71.90(5) . .
Cl4 U2 Cl4 144.11(6) 6 .
U2 Cl1 U1 107.92(5) . .
U1 Cl4 U2 108.27(5) . .
O2 P1 O1 115.2(4) . 3_556
O2 P1 Cl2 109.72(18) . 6_556
O1 P1 Cl2 107.75(17) 3_556 6_556
O2 P1 Cl2 109.72(18) . .
O1 P1 Cl2 107.75(17) 3_556 .
Cl2 P1 Cl2 106.3(2) 6_556 .
O4 P2 O3 114.3(4) 7_565 .
O4 P2 Cl3 110.39(18) 7_565 .
O3 P2 Cl3 107.64(18) . .
O4 P2 Cl3 110.39(18) 7_565 6
O3 P2 Cl3 107.64(18) . 6
Cl3 P2 Cl3 106.1(2) . 6
P1 O1 U1 152.8(4) 3_546 .
P1 O2 U1 172.1(4) . 7_665
P2 O3 U2 152.4(4) . .
P2 O4 U2 159.8(4) 7_665 .

loop_
_geom_bond_atom_site_label_1
_geom_bond_atom_site_label_2
_geom_bond_distance
_geom_bond_site_symmetry_2
U1 O1 2.238(6) .
U1 O2 2.281(6) 7_565
U1 Cl5 2.508(2) 7_565
U1 Cl4 2.7470(15) .
U1 Cl4 2.7471(15) 6_556
U1 Cl1 2.7711(16) 6_556
U1 Cl1 2.7711(16) .
U2 O3 2.219(7) .
U2 O4 2.299(7) .
U2 Cl6 2.482(3) .
U2 Cl1 2.7520(16) 6
U2 Cl1 2.7520(16) .
U2 Cl4 2.7636(15) 6
U2 Cl4 2.7636(15) .
Cl2 P1 1.964(3) .
Cl3 P2 1.969(3) .
Cl5 U1 2.508(2) 7_665
P1 O2 1.488(6) .
P1 O1 1.498(7) 3_556
P1 Cl2 1.964(3) 6_556
P2 O4 1.489(7) 7_565
P2 O3 1.500(7) .
P2 Cl3 1.969(3) 6
O1 P1 1.498(7) 3_546
O2 U1 2.281(6) 7_665
O4 P2 1.489(7) 7_665
